data_4123433
loop_
_publ_author_name
'Kawakami, Takahiro'
'Murakami, Kei'
'Itami, Kenichiro'

_publ_section_title
;
 Catalytic C-h imidation of aromatic cores of functional molecules:
 ligand-accelerated cu catalysis and application to materials- and
 biology-oriented aromatics.
;
_journal_issue 7
_journal_name_full 'Journal of the American Chemical Society'
_journal_page_first 2460
_journal_page_last 2463
_journal_paper_doi 10.1021/ja5130012
_journal_volume 137
_journal_year 2015
_chemical_formula_sum 'C28 H19 N O4 S2'
_chemical_formula_weight 497.56
_chemical_name_systematic
; 
 ? 
;
_space_group_IT_number 14
_symmetry_cell_setting monoclinic
_symmetry_space_group_name_Hall '-P 2yab'
_symmetry_space_group_name_H-M 'P 1 21/a 1'
_atom_sites_solution_hydrogens geom
_atom_sites_solution_primary direct
_atom_sites_solution_secondary difmap
_audit_creation_method SHELXL-97
_cell_angle_alpha 90.00
_cell_angle_beta 110.629(5)
_cell_angle_gamma 90.00
_cell_formula_units_Z 4
_cell_length_a 15.8781(18)
_cell_length_b 8.5321(7)
_cell_length_c 18.168(2)
_cell_measurement_reflns_used 5098
_cell_measurement_temperature 103(2)
_cell_measurement_theta_max 25.3
_cell_measurement_theta_min 3.2
_cell_volume 2303.5(4)
_computing_cell_refinement 'RIGAKU CrystalClear'
_computing_data_collection 'RIGAKU CrystalClear'
_computing_data_reduction 'RIGAKU CrystalClear'
_computing_molecular_graphics ORTEP-III
_computing_structure_refinement 'SHELXL-97 (Sheldrick, 1997)'
_computing_structure_solution SIR-97
_diffrn_ambient_temperature 103(2)
_diffrn_measured_fraction_theta_full 0.996
_diffrn_measured_fraction_theta_max 0.996
_diffrn_measurement_device_type
;
Saturn70 CCD (4x4 bin mode) with MicroMax-007
;
_diffrn_measurement_method 'profile data from \w-scans'
_diffrn_radiation_monochromator graphite
_diffrn_radiation_source 'fine-focus sealed tube'
_diffrn_radiation_type MoK\a
_diffrn_radiation_wavelength 0.71075
_diffrn_reflns_av_R_equivalents 0.0519
_diffrn_reflns_av_sigmaI/netI 0.0541
_diffrn_reflns_limit_h_max 18
_diffrn_reflns_limit_h_min -18
_diffrn_reflns_limit_k_max 9
_diffrn_reflns_limit_k_min -10
_diffrn_reflns_limit_l_max 19
_diffrn_reflns_limit_l_min -21
_diffrn_reflns_number 14856
_diffrn_reflns_theta_full 25.00
_diffrn_reflns_theta_max 25.00
_diffrn_reflns_theta_min 3.19
_exptl_absorpt_coefficient_mu 0.269
_exptl_absorpt_correction_T_max 0.9736
_exptl_absorpt_correction_T_min 0.9736
_exptl_absorpt_correction_type multi-scan
_exptl_absorpt_process_details 'Jacobson, R. (1998) Private communication'
_exptl_crystal_colour Yellow
_exptl_crystal_density_diffrn 1.435
_exptl_crystal_density_method 'not measured'
_exptl_crystal_description Block
_exptl_crystal_F_000 1032
_exptl_crystal_size_max 0.10
_exptl_crystal_size_mid 0.10
_exptl_crystal_size_min 0.10
_refine_diff_density_max 1.155
_refine_diff_density_min -0.420
_refine_diff_density_rms 0.081
_refine_ls_extinction_method none
_refine_ls_goodness_of_fit_ref 1.084
_refine_ls_hydrogen_treatment constr
_refine_ls_matrix_type full
_refine_ls_number_parameters 316
_refine_ls_number_reflns 4043
_refine_ls_number_restraints 36
_refine_ls_restrained_S_all 1.095
_refine_ls_R_factor_all 0.1052
_refine_ls_R_factor_gt 0.0866
_refine_ls_shift/su_max 0.000
_refine_ls_shift/su_mean 0.000
_refine_ls_structure_factor_coef Fsqd
_refine_ls_weighting_details 'calc w=1/[\s^2^(Fo^2^)+(0.0748P)^2^+7.8288P] where P=(Fo^2^+2Fc^2^)/3'
_refine_ls_weighting_scheme calc
_refine_ls_wR_factor_gt 0.1959
_refine_ls_wR_factor_ref 0.2076
_reflns_number_gt 3278
_reflns_number_total 4043
_reflns_threshold_expression >2sigma(I)
_cod_data_source_file ja5130012_si_002.cif
_cod_data_source_block 1a
_cod_depositor_comments
;
The following automatic conversions were performed:
'_atom_site_symetry_multiplicity' tag replaced with
'_atom_site_symmetry_multiplicity'.

Automatic conversion script
Id: cif_correct_tags 1440 2010-10-19 06:21:57Z saulius 

The following automatic conversions were performed:

'_exptl_absorpt_correction_type' value 'Multi-scan' changed to
'multi-scan' according to
/usr/data/users/saulius/crontab/automatic-downloads/rss-feeds/ACS/lib/dictionaries/cif_core.dic
dictionary named 'cif_core.dic' version 2.4.2 from 2011-04-26.

Automatic conversion script
Id: cif_fix_values 3008 2015-01-20 13:52:24Z robertas 

 Adding full bibliography for 4123433--4123435.cif.
;
_cod_original_sg_symbol_H-M P21/a
_cod_database_code 4123433

loop_
_symmetry_equiv_pos_as_xyz
'x, y, z'
'-x+1/2, y+1/2, -z'
'-x, -y, -z'
'x-1/2, -y-1/2, z'

loop_
_atom_site_label
_atom_site_type_symbol
_atom_site_fract_x
_atom_site_fract_y
_atom_site_fract_z
_atom_site_U_iso_or_equiv
_atom_site_adp_type
_atom_site_occupancy
_atom_site_symmetry_multiplicity
_atom_site_calc_flag
_atom_site_refinement_flags
N1 N 0.9435(3) 0.3446(5) 0.1949(2) 0.0353(10) Uani 1 1 d .
S1 S 0.99025(8) 0.52197(15) 0.22835(7) 0.0361(4) Uani 1 1 d .
O1 O 1.0307(3) 0.5032(4) 0.3111(2) 0.0500(10) Uani 1 1 d .
O2 O 1.0432(2) 0.5661(4) 0.1826(2) 0.0415(9) Uani 1 1 d .
C1 C 0.8974(3) 0.6490(6) 0.2072(3) 0.0325(11) Uani 1 1 d .
C2 C 0.8510(4) 0.6578(6) 0.2596(3) 0.0381(12) Uani 1 1 d .
H1 H 0.8704 0.6001 0.3074 0.046 Uiso 1 1 calc R
C3 C 0.7749(4) 0.7542(7) 0.2395(4) 0.0491(15) Uani 1 1 d .
H2 H 0.7407 0.7599 0.2731 0.059 Uiso 1 1 calc R
C4 C 0.7494(4) 0.8403(6) 0.1717(4) 0.0456(14) Uani 1 1 d .
H3 H 0.6982 0.9066 0.1593 0.055 Uiso 1 1 calc R
C5 C 0.7967(4) 0.8328(6) 0.1211(3) 0.0426(13) Uani 1 1 d .
H4 H 0.7784 0.8935 0.0743 0.051 Uiso 1 1 calc R
C6 C 0.8714(3) 0.7354(5) 0.1393(3) 0.0345(11) Uani 1 1 d .
H5 H 0.9043 0.7287 0.1047 0.041 Uiso 1 1 calc R
S2 S 0.91217(7) 0.29461(14) 0.09900(7) 0.0296(3) Uani 1 1 d .
O3 O 0.8447(2) 0.1771(4) 0.0880(2) 0.0380(8) Uani 1 1 d .
O4 O 0.8920(2) 0.4359(4) 0.05430(19) 0.0343(8) Uani 1 1 d .
C7 C 1.0072(3) 0.2049(5) 0.0892(3) 0.0274(10) Uani 1 1 d .
C8 C 1.0672(3) 0.2940(6) 0.0669(3) 0.0332(11) Uani 1 1 d .
H6 H 1.0576 0.4030 0.0568 0.040 Uiso 1 1 calc R
C9 C 1.1415(3) 0.2196(7) 0.0596(3) 0.0383(12) Uani 1 1 d .
H7 H 1.1838 0.2778 0.0445 0.046 Uiso 1 1 calc R
C10 C 1.1541(3) 0.0594(7) 0.0743(3) 0.0417(13) Uani 1 1 d .
H8 H 1.2050 0.0090 0.0690 0.050 Uiso 1 1 calc R
C11 C 1.0940(3) -0.0265(6) 0.0964(3) 0.0372(12) Uani 1 1 d .
H9 H 1.1037 -0.1354 0.1068 0.045 Uiso 1 1 calc R
C12 C 1.0193(3) 0.0453(5) 0.1036(3) 0.0312(11) Uani 1 1 d .
H10 H 0.9768 -0.0136 0.1182 0.037 Uiso 1 1 calc R
C13 C 0.9165(4) 0.2450(7) 0.2466(3) 0.0518(15) Uani 1 1 d .
C14 C 0.8291(4) 0.2598(6) 0.2525(3) 0.0410(13) Uani 1 1 d .
H11 H 0.7884 0.3343 0.2199 0.049 Uiso 1 1 calc R
C15 C 0.8011(5) 0.1708(7) 0.3034(4) 0.0582(17) Uani 1 1 d .
H12 H 0.7433 0.1858 0.3069 0.070 Uiso 1 1 calc R
C16 C 0.8609(5) 0.0569(7) 0.3499(4) 0.0570(16) Uani 1 1 d .
C17 C 0.8596(5) -0.0563(9) 0.4056(4) 0.0656(19) Uani 1 1 d U
C18 C 0.7913(6) -0.0961(11) 0.4353(4) 0.090(3) Uani 1 1 d U
H13 H 0.7349 -0.0438 0.4177 0.107 Uiso 1 1 calc R
C19 C 0.8100(8) -0.2166(12) 0.4921(5) 0.106(3) Uani 1 1 d U
H14 H 0.7665 -0.2439 0.5147 0.127 Uiso 1 1 calc R
C20 C 0.8951(7) -0.2985(11) 0.5160(5) 0.096(3) Uani 1 1 d U
H15 H 0.9056 -0.3814 0.5531 0.115 Uiso 1 1 calc R
C21 C 0.9579(7) -0.2620(10) 0.4883(5) 0.097(3) Uani 1 1 d U
H16 H 1.0137 -0.3162 0.5057 0.116 Uiso 1 1 calc R
C22 C 0.9417(5) -0.1404(7) 0.4321(3) 0.063(2) Uani 1 1 d U
C23 C 0.9974(4) -0.0721(8) 0.3891(4) 0.0627(19) Uani 1 1 d .
C24 C 1.0818(6) -0.1066(9) 0.3884(4) 0.083(3) Uani 1 1 d .
H17 H 1.1175 -0.1889 0.4191 0.099 Uiso 1 1 calc R
C25 C 1.1114(6) -0.0129(9) 0.3398(4) 0.077(2) Uani 1 1 d .
H18 H 1.1702 -0.0325 0.3396 0.092 Uiso 1 1 calc R
C26 C 1.0632(4) 0.1059(7) 0.2918(3) 0.0474(14) Uani 1 1 d .
H19 H 1.0888 0.1637 0.2602 0.057 Uiso 1 1 calc R
C27 C 0.9775(4) 0.1401(8) 0.2898(4) 0.0571(17) Uani 1 1 d .
C28 C 0.9439(4) 0.0445(6) 0.3420(3) 0.0457(14) Uani 1 1 d .

loop_
_atom_site_aniso_label
_atom_site_aniso_U_11
_atom_site_aniso_U_22
_atom_site_aniso_U_33
_atom_site_aniso_U_23
_atom_site_aniso_U_13
_atom_site_aniso_U_12
N1 0.043(2) 0.031(2) 0.033(2) -0.0038(18) 0.0157(19) -0.0109(19)
S1 0.0357(7) 0.0310(7) 0.0388(7) -0.0052(5) 0.0095(5) -0.0064(5)
O1 0.058(2) 0.042(2) 0.037(2) -0.0034(17) 0.0014(18) -0.0044(19)
O2 0.0323(19) 0.038(2) 0.058(2) -0.0061(17) 0.0196(17) -0.0073(16)
C1 0.030(3) 0.027(3) 0.039(3) -0.007(2) 0.011(2) -0.007(2)
C2 0.051(3) 0.032(3) 0.037(3) -0.013(2) 0.022(2) -0.016(2)
C3 0.052(3) 0.044(3) 0.063(4) -0.031(3) 0.035(3) -0.019(3)
C4 0.037(3) 0.032(3) 0.064(4) -0.018(3) 0.014(3) -0.010(2)
C5 0.045(3) 0.024(3) 0.059(4) -0.006(2) 0.017(3) -0.007(2)
C6 0.041(3) 0.020(2) 0.045(3) -0.007(2) 0.018(2) -0.010(2)
S2 0.0239(6) 0.0273(6) 0.0379(7) -0.0054(5) 0.0112(5) -0.0038(5)
O3 0.0294(18) 0.038(2) 0.050(2) -0.0100(16) 0.0183(16) -0.0097(15)
O4 0.0315(18) 0.0274(18) 0.041(2) 0.0038(14) 0.0091(15) 0.0038(14)
C7 0.019(2) 0.031(3) 0.029(2) -0.003(2) 0.0054(18) -0.0006(19)
C8 0.029(2) 0.033(3) 0.033(3) 0.001(2) 0.006(2) -0.004(2)
C9 0.021(2) 0.056(3) 0.037(3) -0.005(2) 0.010(2) -0.006(2)
C10 0.029(3) 0.057(4) 0.034(3) -0.008(2) 0.003(2) 0.009(2)
C11 0.037(3) 0.032(3) 0.035(3) -0.002(2) 0.004(2) 0.006(2)
C12 0.031(2) 0.029(3) 0.032(3) 0.004(2) 0.009(2) 0.001(2)
C13 0.063(4) 0.039(3) 0.045(3) -0.009(3) 0.008(3) 0.000(3)
C14 0.038(3) 0.032(3) 0.047(3) -0.008(2) 0.009(2) 0.003(2)
C15 0.062(4) 0.048(4) 0.052(4) -0.010(3) 0.005(3) -0.007(3)
C16 0.063(4) 0.046(4) 0.048(4) -0.018(3) 0.003(3) -0.009(3)
C17 0.081(5) 0.070(4) 0.043(4) -0.019(3) 0.017(3) -0.031(4)
C18 0.096(6) 0.103(6) 0.065(5) -0.002(4) 0.023(4) -0.045(5)
C19 0.129(8) 0.102(7) 0.069(5) 0.012(5) 0.015(5) -0.051(6)
C20 0.115(7) 0.091(6) 0.060(5) 0.003(4) 0.005(5) -0.054(6)
C21 0.121(7) 0.076(5) 0.063(5) 0.002(4) -0.005(5) -0.046(5)
C22 0.097(5) 0.035(3) 0.027(3) 0.000(2) -0.014(3) -0.026(3)
C23 0.046(4) 0.053(4) 0.065(4) -0.023(3) -0.010(3) 0.009(3)
C24 0.095(6) 0.052(4) 0.068(5) -0.002(4) -0.012(4) 0.010(4)
C25 0.095(6) 0.064(5) 0.059(5) -0.003(4) 0.012(4) 0.011(4)
C26 0.041(3) 0.049(3) 0.048(3) -0.006(3) 0.012(3) 0.005(3)
C27 0.044(3) 0.059(4) 0.059(4) -0.029(3) 0.007(3) 0.000(3)
C28 0.063(4) 0.033(3) 0.032(3) -0.007(2) 0.006(3) -0.014(3)

loop_
_atom_type_symbol
_atom_type_description
_atom_type_scat_dispersion_real
_atom_type_scat_dispersion_imag
_atom_type_scat_source
C C 0.0033 0.0016 'International Tables Vol C Tables 4.2.6.8 and 6.1.1.4'
H H 0.0000 0.0000 'International Tables Vol C Tables 4.2.6.8 and 6.1.1.4'
N N 0.0061 0.0033 'International Tables Vol C Tables 4.2.6.8 and 6.1.1.4'
O O 0.0106 0.0060 'International Tables Vol C Tables 4.2.6.8 and 6.1.1.4'
S S 0.1246 0.1234 'International Tables Vol C Tables 4.2.6.8 and 6.1.1.4'

loop_
_geom_angle_atom_site_label_1
_geom_angle_atom_site_label_2
_geom_angle_atom_site_label_3
_geom_angle
C13 N1 S2 118.5(3)
C13 N1 S1 119.0(3)
S2 N1 S1 121.7(2)
O1 S1 O2 120.5(2)
O1 S1 N1 104.8(2)
O2 S1 N1 107.4(2)
O1 S1 C1 109.4(2)
O2 S1 C1 109.3(2)
N1 S1 C1 104.1(2)
C6 C1 C2 121.4(5)
C6 C1 S1 119.4(4)
C2 C1 S1 119.2(4)
C1 C2 C3 117.9(5)
C1 C2 H1 121.1
C3 C2 H1 121.1
C4 C3 C2 120.4(5)
C4 C3 H2 119.8
C2 C3 H2 119.8
C3 C4 C5 121.2(5)
C3 C4 H3 119.4
C5 C4 H3 119.4
C4 C5 C6 119.3(5)
C4 C5 H4 120.4
C6 C5 H4 120.4
C1 C6 C5 119.8(5)
C1 C6 H5 120.1
C5 C6 H5 120.1
O4 S2 O3 120.5(2)
O4 S2 N1 107.4(2)
O3 S2 N1 104.8(2)
O4 S2 C7 109.8(2)
O3 S2 C7 108.0(2)
N1 S2 C7 105.3(2)
C12 C7 C8 122.0(4)
C12 C7 S2 118.4(4)
C8 C7 S2 119.6(4)
C7 C8 C9 118.2(5)
C7 C8 H6 120.9
C9 C8 H6 120.9
C8 C9 C10 120.0(5)
C8 C9 H7 120.0
C10 C9 H7 120.0
C11 C10 C9 120.8(5)
C11 C10 H8 119.6
C9 C10 H8 119.6
C10 C11 C12 120.0(5)
C10 C11 H9 120.0
C12 C11 H9 120.0
C11 C12 C7 118.9(5)
C11 C12 H10 120.5
C7 C12 H10 120.5
C27 C13 C14 122.0(6)
C27 C13 N1 117.0(6)
C14 C13 N1 121.0(5)
C15 C14 C13 123.2(5)
C15 C14 H11 118.4
C13 C14 H11 118.4
C14 C15 C16 118.1(6)
C14 C15 H12 121.0
C16 C15 H12 121.0
C28 C16 C17 106.3(6)
C28 C16 C15 117.1(6)
C17 C16 C15 136.6(7)
C16 C17 C18 130.5(8)
C16 C17 C22 110.3(6)
C18 C17 C22 119.2(7)
C17 C18 C19 117.5(9)
C17 C18 H13 121.2
C19 C18 H13 121.2
C18 C19 C20 120.4(9)
C18 C19 H14 119.8
C20 C19 H14 119.8
C21 C20 C19 122.0(9)
C21 C20 H15 119.0
C19 C20 H15 119.0
C20 C21 C22 119.0(10)
C20 C21 H16 120.5
C22 C21 H16 120.5
C21 C22 C17 121.9(8)
C21 C22 C23 132.5(8)
C17 C22 C23 105.7(5)
C24 C23 C28 122.2(7)
C24 C23 C22 133.0(7)
C28 C23 C22 104.8(6)
C23 C24 C25 115.5(7)
C23 C24 H17 122.2
C25 C24 H17 122.2
C26 C25 C24 126.0(8)
C26 C25 H18 117.0
C24 C25 H18 117.0
C25 C26 C27 119.6(7)
C25 C26 H19 120.2
C27 C26 H19 120.2
C13 C27 C26 130.9(7)
C13 C27 C28 113.0(6)
C26 C27 C28 116.1(6)
C16 C28 C23 113.0(6)
C16 C28 C27 126.5(6)
C23 C28 C27 120.5(6)

loop_
_geom_bond_atom_site_label_1
_geom_bond_atom_site_label_2
_geom_bond_distance
N1 C13 1.440(7)
N1 S2 1.690(4)
N1 S1 1.701(4)
S1 O1 1.420(4)
S1 O2 1.426(4)
S1 C1 1.760(5)
C1 C6 1.371(7)
C1 C2 1.397(7)
C2 C3 1.400(8)
C2 H1 0.9500
C3 C4 1.366(8)
C3 H2 0.9500
C4 C5 1.379(8)
C4 H3 0.9500
C5 C6 1.389(7)
C5 H4 0.9500
C6 H5 0.9500
S2 O4 1.425(3)
S2 O3 1.429(3)
S2 C7 1.756(4)
C7 C12 1.387(6)
C7 C8 1.387(6)
C8 C9 1.387(7)
C8 H6 0.9500
C9 C10 1.394(8)
C9 H7 0.9500
C10 C11 1.372(7)
C10 H8 0.9500
C11 C12 1.382(7)
C11 H9 0.9500
C12 H10 0.9500
C13 C27 1.348(9)
C13 C14 1.435(8)
C14 C15 1.385(8)
C14 H11 0.9500
C15 C16 1.413(9)
C15 H12 0.9500
C16 C28 1.379(9)
C16 C17 1.404(9)
C17 C18 1.411(10)
C17 C22 1.416(10)
C18 C19 1.412(12)
C18 H13 0.9500
C19 C20 1.445(13)
C19 H14 0.9500
C20 C21 1.302(12)
C20 H15 0.9500
C21 C22 1.415(10)
C21 H16 0.9500
C22 C23 1.489(10)
C23 C24 1.377(10)
C23 C28 1.389(8)
C24 C25 1.390(11)
C24 H17 0.9500
C25 C26 1.380(9)
C25 H18 0.9500
C26 C27 1.380(8)
C26 H19 0.9500
C27 C28 1.486(9)

loop_
_geom_torsion_atom_site_label_1
_geom_torsion_atom_site_label_2
_geom_torsion_atom_site_label_3
_geom_torsion_atom_site_label_4
_geom_torsion
C13 N1 S1 O1 27.0(5)
S2 N1 S1 O1 -163.3(3)
C13 N1 S1 O2 156.3(4)
S2 N1 S1 O2 -34.0(4)
C13 N1 S1 C1 -87.9(4)
S2 N1 S1 C1 81.8(3)
O1 S1 C1 C6 152.9(4)
O2 S1 C1 C6 19.0(4)
N1 S1 C1 C6 -95.6(4)
O1 S1 C1 C2 -28.1(5)
O2 S1 C1 C2 -162.0(4)
N1 S1 C1 C2 83.5(4)
C6 C1 C2 C3 2.0(7)
S1 C1 C2 C3 -177.0(4)
C1 C2 C3 C4 -2.1(7)
C2 C3 C4 C5 1.1(8)
C3 C4 C5 C6 0.2(8)
C2 C1 C6 C5 -0.7(7)
S1 C1 C6 C5 178.2(4)
C4 C5 C6 C1 -0.4(7)
C13 N1 S2 O4 143.0(4)
S1 N1 S2 O4 -26.8(3)
C13 N1 S2 O3 13.8(5)
S1 N1 S2 O3 -156.0(3)
C13 N1 S2 C7 -100.0(4)
S1 N1 S2 C7 90.2(3)
O4 S2 C7 C12 -157.5(4)
O3 S2 C7 C12 -24.4(4)
N1 S2 C7 C12 87.1(4)
O4 S2 C7 C8 21.9(4)
O3 S2 C7 C8 155.1(4)
N1 S2 C7 C8 -93.4(4)
C12 C7 C8 C9 -0.5(7)
S2 C7 C8 C9 -179.9(3)
C7 C8 C9 C10 0.2(7)
C8 C9 C10 C11 -0.3(7)
C9 C10 C11 C12 0.6(7)
C10 C11 C12 C7 -0.9(7)
C8 C7 C12 C11 0.8(7)
S2 C7 C12 C11 -179.8(3)
S2 N1 C13 C27 97.8(5)
S1 N1 C13 C27 -92.1(6)
S2 N1 C13 C14 -83.3(6)
S1 N1 C13 C14 86.7(6)
C27 C13 C14 C15 1.2(9)
N1 C13 C14 C15 -177.6(5)
C13 C14 C15 C16 -1.9(8)
C14 C15 C16 C28 1.0(8)
C14 C15 C16 C17 -178.4(6)
C28 C16 C17 C18 -179.2(7)
C15 C16 C17 C18 0.2(12)
C28 C16 C17 C22 -0.5(7)
C15 C16 C17 C22 178.9(6)
C16 C17 C18 C19 -179.7(7)
C22 C17 C18 C19 1.7(10)
C17 C18 C19 C20 -2.2(12)
C18 C19 C20 C21 2.0(13)
C19 C20 C21 C22 -1.2(12)
C20 C21 C22 C17 0.6(11)
C20 C21 C22 C23 -179.4(7)
C16 C17 C22 C21 -179.8(6)
C18 C17 C22 C21 -0.9(9)
C16 C17 C22 C23 0.2(7)
C18 C17 C22 C23 179.1(6)
C21 C22 C23 C24 1.8(12)
C17 C22 C23 C24 -178.3(7)
C21 C22 C23 C28 -179.9(6)
C17 C22 C23 C28 0.1(6)
C28 C23 C24 C25 2.4(10)
C22 C23 C24 C25 -179.5(6)
C23 C24 C25 C26 -1.9(11)
C24 C25 C26 C27 0.3(11)
C14 C13 C27 C26 178.6(6)
N1 C13 C27 C26 -2.5(9)
C14 C13 C27 C28 0.3(8)
N1 C13 C27 C28 179.2(4)
C25 C26 C27 C13 -177.5(6)
C25 C26 C27 C28 0.8(8)
C17 C16 C28 C23 0.5(7)
C15 C16 C28 C23 -179.0(5)
C17 C16 C28 C27 -179.8(5)
C15 C16 C28 C27 0.6(8)
C24 C23 C28 C16 178.2(6)
C22 C23 C28 C16 -0.4(6)
C24 C23 C28 C27 -1.5(9)
C22 C23 C28 C27 180.0(5)
C13 C27 C28 C16 -1.3(8)
C26 C27 C28 C16 -179.8(5)
C13 C27 C28 C23 178.3(5)
C26 C27 C28 C23 -0.2(8)
